data_9010553
loop_
_publ_author_name
'Johnsen, O.'
'Grice, J. D.'

_publ_section_title
;
 The crystal chemistry of the eudialyte group
 Sample: #10
 Note: additional sites with low but unreported occupancies excluded
;
_journal_name_full 'The Canadian Mineralogist'
_journal_page_first 865
_journal_page_last 891
_journal_volume 37
_journal_year 1999
_chemical_compound_source 'Gardiner complex, East Greenland'
_chemical_formula_sum
;Ca6.6 Ce0.03 Cl0.998 Fe1.89 H0.998 K0.36 Mn0.69 Na13.08 Nb0.16 O75.098
 Si25.88 Sr0.66 Ti0.21 Y0.09 Zr2.79
;
_chemical_name_mineral Eudialyte
_space_group_IT_number 166
_symmetry_space_group_name_Hall '-R 3 2"'
_symmetry_space_group_name_H-M 'R -3 m :H'
_cell_angle_alpha 90
_cell_angle_beta 90
_cell_angle_gamma 120
_cell_formula_units_Z 3
_cell_length_a 14.273
_cell_length_b 14.273
_cell_length_c 30.131
_cell_volume 5315.874
_database_code_amcsd 0005616
_exptl_crystal_density_diffrn 2.846
_cod_original_sg_symbol_H-M 'R -3 m'
_cod_original_formula_sum
;Ca6.6 Y.09 Ce.03 Fe1.89 Mn.69 Si25.88 Nb.16 Na13.08 Sr.66 K.36 (Zr2.79 Ti.21)
 O75.098 Cl.998 H.998
;
_cod_database_code 9010553

loop_
_space_group_symop_operation_xyz
x,y,z
2/3+x,1/3+y,1/3+z
1/3+x,2/3+y,2/3+z
x,x-y,z
2/3+x,1/3+x-y,1/3+z
1/3+x,2/3+x-y,2/3+z
y,x,-z
2/3+y,1/3+x,1/3-z
1/3+y,2/3+x,2/3-z
-x+y,y,z
2/3-x+y,1/3+y,1/3+z
1/3-x+y,2/3+y,2/3+z
-x,-x+y,-z
2/3-x,1/3-x+y,1/3-z
1/3-x,2/3-x+y,2/3-z
-y,-x,z
2/3-y,1/3-x,1/3+z
1/3-y,2/3-x,2/3+z
x-y,-y,-z
2/3+x-y,1/3-y,1/3-z
1/3+x-y,2/3-y,2/3-z
y,-x+y,-z
2/3+y,1/3-x+y,1/3-z
1/3+y,2/3-x+y,2/3-z
-x+y,-x,z
2/3-x+y,1/3-x,1/3+z
1/3-x+y,2/3-x,2/3+z
-x,-y,-z
2/3-x,1/3-y,1/3-z
1/3-x,2/3-y,2/3-z
-y,x-y,z
2/3-y,1/3+x-y,1/3+z
1/3-y,2/3+x-y,2/3+z
x-y,x,-z
2/3+x-y,1/3+x,1/3-z
1/3+x-y,2/3+x,2/3-z

loop_
_atom_site_label
_atom_site_fract_x
_atom_site_fract_y
_atom_site_fract_z
_atom_site_occupancy
_atom_site_U_iso_or_equiv
_atom_site_type_symbol
_atom_site_attached_hydrogens
CaM1 0.26040 0.26040 0.50000 0.98000 0.01000 Ca 0
YM1 0.26040 0.26040 0.50000 0.01500 0.01000 Y 0
CeM1 0.26040 0.26040 0.50000 0.00500 0.01000 Ce 0
FeM24 0.83333 0.16667 0.16667 0.63000 0.06000 Fe 0
MnM24 0.83333 0.16667 0.16667 0.07000 0.06000 Mn 0
MnM25 -0.06470 0.46760 0.49570 0.08000 0.02000 Mn 0
SiM3 0.00000 0.00000 0.12820 0.25000 0.04000 Si 0
NbM3 0.00000 0.00000 0.12820 0.02000 0.04000 Nb 0
SiM3a 0.02090 0.01050 0.11140 0.10000 0.04000 Si 0
NbM3a 0.02090 0.01050 0.11140 0.01000 0.04000 Nb 0
Si7 0.00000 0.00000 0.07950 0.39000 0.01000 Si 0
NbSi7 0.00000 0.00000 0.07950 0.03000 0.01000 Nb 0
Na1a 0.22230 -0.22230 0.01320 0.48000 0.04000 Na 0
Na1b 0.24620 -0.24620 -0.00010 0.48000 0.04000 Na 0
Na4 0.56330 -0.56330 0.11680 0.71000 0.05000 Na 0
CaNa4 0.56330 -0.56330 0.11680 0.12000 0.05000 Ca 0
SrNa4 0.56330 -0.56330 0.11680 0.11000 0.05000 Sr 0
KNa4 0.56330 -0.56330 0.11680 0.06000 0.05000 K 0
Na5 -0.07900 0.07900 0.00770 0.51000 0.10000 Na 0
Zr 0.50000 0.50000 0.00000 0.93000 0.01000 Zr 0
Ti 0.50000 0.50000 0.00000 0.07000 0.01000 Ti 0
Si1 0.26300 -0.26300 0.24930 1.00000 0.01000 Si 0
Si3 0.54250 -0.54250 0.24200 1.00000 0.01000 Si 0
Si5 0.94260 0.67270 0.26370 1.00000 0.01000 Si 0
O1 0.27140 -0.27140 0.08850 1.00000 0.02000 O 0
O2 0.44740 -0.44740 0.12240 1.00000 0.02000 O 0
O3 0.42740 -0.42740 0.03450 1.00000 0.03000 O 0
O7 0.23120 0.28430 0.05940 1.00000 0.03000 O 0
O8 0.15270 -0.15270 0.13810 1.00000 0.02000 O 0
O9 0.05940 -0.05940 0.09510 1.00000 0.05000 O 0
O13 0.43600 0.36540 0.04060 1.00000 0.03000 O 0
O14 0.36670 0.28910 0.12150 1.00000 0.02000 O 0
O15 0.84250 -0.84250 0.05170 1.00000 0.02000 O 0
O19 0.72110 -0.72110 0.17000 0.18000 0.06000 O 0
O19a 0.13470 0.43260 0.49570 0.06000 0.06000 O 0
O20 0.00000 0.00000 0.02770 0.15000 0.49000 O 0
ClX1a 0.00000 0.00000 0.73800 0.10000 0.07000 Cl 0
O-HX1a 0.00000 0.00000 0.73800 0.10000 0.07000 O 0
ClX1b 0.00000 0.00000 0.76110 0.10000 0.07000 Cl 0
O-HX1b 0.00000 0.00000 0.76110 0.10000 0.07000 O 0
ClX1c 0.05030 -0.05030 0.78830 0.03300 0.07000 Cl 0
O-HX1c 0.05030 -0.05030 0.78830 0.03300 0.07000 O 0
ClX1d 0.00000 0.00000 0.78730 0.10000 0.07000 Cl 0
O-HX1d 0.00000 0.00000 0.78730 0.10000 0.07000 O 0
ClX1e 0.00000 0.00000 0.69790 0.10000 0.07000 Cl 0
O-HX1e 0.00000 0.00000 0.69790 0.10000 0.07000 O 0

loop_
_cod_changelog_entry_id
_cod_changelog_entry_author
_cod_changelog_entry_date
_cod_changelog_entry_text
1
;cod-tools version 3.8.0
Id: cif_guess_AMCSD_atom_types 9581 2023-05-17 12:35:41Z saulius
;
2023-05-23T09:22:56+03:00
;Derived atom types and hydrogen counts
from atom names that follow the AMCSD naming convention
(Wat == water, O-H == hydroxyl).
;

loop_
_cod_related_entry_id
_cod_related_entry_database
_cod_related_entry_code
1 AMCSD 0005616
